data_7051275
loop_
_publ_author_name
'Zhu, Xu-Hui'
'Chen, Xiao-Feng'
'Zhang, Yong'
'You, Xiao-Zeng'
'Tan, Wei-Lian'
'Ji, Wei'
'Vittal, Jaganese J.'
'Tan, Goek-Kheng'
'Kennard, Colin H. L.'

_publ_section_title
;
 Crystal structures, molecular packing and picosecond optical limiting
 properties of quadridentate Schiff base divalent metal complexes
 derived from S-benzyl dithiocarbazate
;
_journal_issue 6
_journal_name_full 'New Journal of Chemistry'
_journal_page_first 419
_journal_paper_doi 10.1039/b000960l
_journal_volume 24
_journal_year 2000
_chemical_compound_source 'see text'
_chemical_formula_sum 'C32 H28 N4 O2 Pd S4'
_chemical_formula_weight 735.22
_chemical_name_systematic
; 
 ? 
;
_space_group_IT_number 2
_symmetry_cell_setting triclinic
_symmetry_space_group_name_Hall '-P 1'
_symmetry_space_group_name_H-M 'P -1'
_atom_sites_solution_hydrogens geom
_atom_sites_solution_primary direct
_atom_sites_solution_secondary difmap
_audit_creation_method SHELXL
_cell_angle_alpha 81.720(1)
_cell_angle_beta 84.405(1)
_cell_angle_gamma 66.350(1)
_cell_formula_units_Z 2
_cell_length_a 10.7838(6)
_cell_length_b 11.1477(6)
_cell_length_c 14.6503(8)
_cell_measurement_reflns_used 7135
_cell_measurement_temperature 293(2)
_cell_measurement_theta_max 29.464
_cell_measurement_theta_min 2.01
_cell_volume 1594.91(15)
_computing_cell_refinement 'SAINT (Siemens, 1996)'
_computing_data_collection 'SMART (Siemens, 1996)'
_computing_data_reduction 'SAINT (Siemens, 1996)'
_computing_molecular_graphics 'SHELXTL (Siemens, 1996)'
_computing_publication_material 'SHELXTL (Siemens, 1996)'
_computing_structure_refinement 'SHELXTL (Siemens, 1996)'
_computing_structure_solution 'SHELXS-86 (Sheldrick, 1990)'
_diffrn_ambient_temperature 293(2)
_diffrn_measurement_device 'Siemens SMART CCD System'
_diffrn_measurement_method 'frames \w scans'
_diffrn_radiation_monochromator graphite
_diffrn_radiation_source 'fine-focus sealed tube'
_diffrn_radiation_type MoK\a
_diffrn_radiation_wavelength 0.71073
_diffrn_reflns_av_R_equivalents 0.0145
_diffrn_reflns_av_sigmaI/netI 0.0318
_diffrn_reflns_limit_h_max 14
_diffrn_reflns_limit_h_min -14
_diffrn_reflns_limit_k_max 15
_diffrn_reflns_limit_k_min -12
_diffrn_reflns_limit_l_max 19
_diffrn_reflns_limit_l_min -18
_diffrn_reflns_number 10378
_diffrn_reflns_theta_max 29.46
_diffrn_reflns_theta_min 2.01
_exptl_absorpt_coefficient_mu 0.880
_exptl_absorpt_correction_T_max 0.8944
_exptl_absorpt_correction_T_min 0.7338
_exptl_absorpt_correction_type 'SADABS (Sheldrick, 1996)'
_exptl_crystal_colour orange
_exptl_crystal_density_diffrn 1.531
_exptl_crystal_density_meas ?
_exptl_crystal_description 'hexagonal plates'
_exptl_crystal_F_000 748
_exptl_crystal_size_max 0.35
_exptl_crystal_size_mid 0.18
_exptl_crystal_size_min 0.15
_refine_diff_density_max 0.756
_refine_diff_density_min -0.478
_refine_diff_density_rms 0.056
_refine_ls_extinction_coef 0.0003(3)
_refine_ls_extinction_expression Fc^*^=kFc[1+0.001xFc^2^\l^3^/sin(2\q)]^-1/4^
_refine_ls_extinction_method SHELXL
_refine_ls_goodness_of_fit_all 1.037
_refine_ls_goodness_of_fit_obs 1.059
_refine_ls_hydrogen_treatment
; 
riding models
;
_refine_ls_matrix_type full
_refine_ls_number_parameters 443
_refine_ls_number_reflns 7345
_refine_ls_number_restraints 17
_refine_ls_restrained_S_all 1.036
_refine_ls_restrained_S_obs 1.058
_refine_ls_R_factor_all 0.0458
_refine_ls_R_factor_obs 0.0354
_refine_ls_shift/esd_max -0.003
_refine_ls_shift/esd_mean 0.000
_refine_ls_structure_factor_coef Fsqd
_refine_ls_weighting_details 'w=1/[\s^2^(Fo^2^)+(0.0343P)^2^+0.8562P] where P=(Fo^2^+2Fc^2^)/3'
_refine_ls_weighting_scheme calc
_refine_ls_wR_factor_all 0.0861
_refine_ls_wR_factor_obs 0.0806
_reflns_number_observed 6238
_reflns_number_total 7345
_reflns_observed_criterion >2sigma(I)
_cod_data_source_file b000960l.txt
_cod_data_source_block PdL
_cod_depositor_comments
;
The following automatic conversions were performed:

'_refine_ls_weighting_scheme' value 'calc
w=1/[\s^2^(Fo^2^)+(0.0343P)^2^+0.8562P] where P=(Fo^2^+2Fc^2^)/3' was
changed to 'calc'. New tag '_refine_ls_weighting_details' was
created. The value of the new tag was set to
'w=1/[\s^2^(Fo^2^)+(0.0343P)^2^+0.8562P] where P=(Fo^2^+2Fc^2^)/3'.

Automatic conversion script
Id: cif_fix_values 3143 2015-03-26 13:38:13Z robertas 
;
_cod_original_cell_volume 1594.9(2)
_cod_original_sg_symbol_H-M P-1
_cod_database_code 7051275

loop_
_symmetry_equiv_pos_as_xyz
'x, y, z'
'-x, -y, -z'

loop_
_atom_site_aniso_label
_atom_site_aniso_U_11
_atom_site_aniso_U_22
_atom_site_aniso_U_33
_atom_site_aniso_U_23
_atom_site_aniso_U_13
_atom_site_aniso_U_12
Pd1 0.03964(11) 0.03192(10) 0.05621(13) 0.00516(8) -0.00436(8) -0.00543(7)
S1 0.0495(4) 0.0361(3) 0.0745(5) 0.0066(3) 0.0010(3) 0.0019(3)
S2 0.0544(4) 0.0448(4) 0.0700(5) 0.0183(3) -0.0091(3) -0.0091(3)
S3 0.0542(4) 0.0420(4) 0.0761(5) -0.0044(3) 0.0096(4) 0.0019(3)
S4 0.0827(6) 0.0854(6) 0.0537(5) 0.0217(4) -0.0159(4) -0.0254(5)
O1 0.0584(12) 0.0422(10) 0.0645(12) 0.0045(9) 0.0069(10) 0.0039(9)
O2 0.0769(14) 0.0436(10) 0.0601(12) -0.0032(9) 0.0091(10) -0.0148(10)
N1 0.0410(11) 0.0322(10) 0.0534(12) -0.0004(9) 0.0005(9) -0.0057(8)
N2 0.0428(11) 0.0387(10) 0.0473(12) 0.0050(9) -0.0053(9) -0.0095(9)
N3 0.0457(11) 0.0345(10) 0.0601(14) -0.0046(9) 0.0023(10) -0.0048(9)
N4 0.0490(12) 0.0517(12) 0.0453(12) 0.0064(10) -0.0079(9) -0.0131(10)
C1 0.0382(12) 0.0356(12) 0.0537(14) 0.0000(10) -0.0004(10) -0.0060(9)
C2 0.0394(12) 0.0359(12) 0.0542(15) 0.0011(10) -0.0026(11) -0.0087(10)
C3 0.060(2) 0.0440(15) 0.077(2) 0.0048(14) 0.017(2) -0.0028(13)
C4 0.072(2) 0.063(2) 0.075(2) 0.008(2) 0.025(2) -0.010(2)
C5 0.066(2) 0.050(2) 0.069(2) 0.0153(14) -0.0008(15) -0.0236(14)
C6 0.054(2) 0.0374(13) 0.071(2) 0.0087(12) -0.0065(14) -0.0125(11)
C7 0.0413(13) 0.0392(13) 0.058(2) 0.0005(11) -0.0009(11) -0.0103(10)
C8 0.0481(14) 0.0313(12) 0.072(2) -0.0020(12) -0.0020(13) -0.0037(10)
C9 0.057(2) 0.0412(14) 0.076(2) -0.0163(13) 0.0059(14) -0.0068(12)
C10 0.0463(14) 0.0495(14) 0.0505(15) 0.0002(12) 0.0009(11) -0.0083(11)
C11 0.057(2) 0.057(2) 0.068(2) -0.0017(15) 0.0036(15) 0.0026(14)
C12 0.046(2) 0.084(2) 0.075(2) -0.016(2) 0.0083(15) -0.009(2)
C13 0.055(2) 0.084(2) 0.064(2) -0.005(2) 0.0094(14) -0.026(2)
C14 0.051(2) 0.063(2) 0.057(2) 0.0053(13) -0.0013(13) -0.0201(14)
C15 0.0404(12) 0.0462(13) 0.0445(13) 0.0016(10) -0.0037(10) -0.0094(10)
C16 0.0445(13) 0.0399(12) 0.0474(14) 0.0047(10) -0.0035(11) -0.0092(10)
C17 0.0493(15) 0.057(2) 0.056(2) 0.0117(13) -0.0108(12) -0.0218(13)
C18 0.080(2) 0.105(3) 0.053(2) 0.006(2) 0.005(2) -0.043(2)
C19 0.069(11) 0.117(14) 0.052(8) -0.030(8) 0.017(7) -0.043(9)
C20 0.084(10) 0.074(7) 0.091(10) -0.022(6) 0.015(7) -0.029(6)
C21 0.141(16) 0.089(10) 0.125(19) -0.055(10) 0.068(14) -0.050(9)
C22 0.144(19) 0.148(19) 0.154(22) -0.089(16) 0.090(17) -0.099(17)
C23 0.122(22) 0.219(30) 0.110(21) -0.108(23) 0.044(15) -0.097(21)
C24 0.106(15) 0.160(14) 0.062(8) -0.033(9) 0.012(8) -0.053(10)
C25 0.0446(13) 0.0350(12) 0.069(2) -0.0064(12) -0.0011(12) -0.0090(10)
C26 0.055(2) 0.050(2) 0.076(2) -0.0049(14) 0.0017(15) -0.0074(13)
C27 0.052(2) 0.0453(14) 0.059(2) 0.0003(12) -0.0011(13) -0.0077(12)
C28 0.081(2) 0.060(2) 0.075(2) -0.010(2) 0.003(2) -0.023(2)
C29 0.105(3) 0.077(3) 0.077(3) -0.013(2) 0.020(2) -0.012(2)
C30 0.080(3) 0.082(3) 0.073(3) 0.018(2) 0.022(2) 0.007(2)
C31 0.055(2) 0.115(4) 0.112(3) 0.026(3) -0.012(2) -0.029(2)
C32 0.066(2) 0.097(3) 0.085(3) -0.017(2) -0.004(2) -0.029(2)
C19A 0.062(11) 0.106(12) 0.058(11) -0.013(8) 0.027(8) -0.037(8)
C20A 0.079(13) 0.138(18) 0.080(13) -0.032(12) 0.022(11) -0.047(13)
C21A 0.120(19) 0.131(18) 0.098(20) -0.035(14) 0.057(15) -0.044(13)
C22A 0.159(24) 0.126(23) 0.100(17) -0.064(17) 0.074(15) -0.060(19)
C23A 0.124(21) 0.247(36) 0.093(18) -0.062(16) 0.037(13) -0.117(24)
C24A 0.089(12) 0.194(25) 0.087(17) -0.044(14) 0.017(11) -0.089(17)

loop_
_atom_site_label
_atom_site_type_symbol
_atom_site_fract_x
_atom_site_fract_y
_atom_site_fract_z
_atom_site_U_iso_or_equiv
_atom_site_thermal_displace_type
_atom_site_occupancy
_atom_site_calc_flag
_atom_site_refinement_flags
_atom_site_disorder_group
Pd1 Pd 0.02271(2) 0.35990(2) 0.396688(14) 0.04629(8) Uani 1 d . 1
S1 S -0.17390(7) 0.51258(7) 0.44631(6) 0.0610(2) Uani 1 d . 1
S2 S 0.01420(8) 0.48503(7) 0.25907(6) 0.0619(2) Uani 1 d . 1
S3 S -0.32914(8) 0.51247(7) 0.62016(6) 0.0653(2) Uani 1 d . 1
S4 S 0.14534(10) 0.39543(10) 0.08383(6) 0.0786(3) Uani 1 d . 1
O1 O 0.2281(2) -0.1276(2) 0.53280(14) 0.0644(5) Uani 1 d . 1
O2 O 0.4533(2) -0.0988(2) 0.45551(14) 0.0642(5) Uani 1 d . 1
N1 N -0.0014(2) 0.2494(2) 0.51892(15) 0.0457(5) Uani 1 d . 1
N2 N 0.2068(2) 0.2364(2) 0.33950(15) 0.0458(5) Uani 1 d . 1
N3 N -0.1055(2) 0.3091(2) 0.5830(2) 0.0507(5) Uani 1 d . 1
N4 N 0.2250(2) 0.2503(2) 0.24219(15) 0.0517(5) Uani 1 d . 1
C1 C 0.0632(2) 0.1231(2) 0.5365(2) 0.0459(6) Uani 1 d . 1
H1 H 0.1286(2) 0.0853(2) 0.4913(2) 0.055 Uiso 1 calc R 1
C2 C 0.0527(2) 0.0291(2) 0.6135(2) 0.0458(6) Uani 1 d . 1
C3 C -0.0371(3) 0.0556(3) 0.6900(2) 0.0687(9) Uani 1 d . 1
H3 H -0.1009(3) 0.1410(3) 0.6938(2) 0.082 Uiso 1 calc R 1
C4 C -0.0333(4) -0.0424(3) 0.7604(3) 0.0793(11) Uani 1 d . 1
H4 H -0.0948(4) -0.0225(3) 0.8106(3) 0.095 Uiso 1 calc R 1
C5 C 0.0598(3) -0.1682(3) 0.7566(2) 0.0641(8) Uani 1 d . 1
H5 H 0.0618(3) -0.2335(3) 0.8045(2) 0.077 Uiso 1 calc R 1
C6 C 0.1503(3) -0.1989(3) 0.6830(2) 0.0573(7) Uani 1 d . 1
H6 H 0.2142(3) -0.2846(3) 0.6811(2) 0.069 Uiso 1 calc R 1
C7 C 0.1467(3) -0.1020(2) 0.6108(2) 0.0485(6) Uani 1 d . 1
C8 C 0.3531(3) -0.2377(2) 0.5365(2) 0.0549(7) Uani 1 d . 1
H8A H 0.3386(3) -0.3182(2) 0.5365(2) 0.066 Uiso 1 calc R 1
H8B H 0.3983(3) -0.2442(2) 0.5922(2) 0.066 Uiso 1 calc R 1
C9 C 0.4369(3) -0.2180(3) 0.4532(2) 0.0614(7) Uani 1 d . 1
H9A H 0.5246(3) -0.2911(3) 0.4531(2) 0.074 Uiso 1 calc R 1
H9B H 0.3923(3) -0.2136(3) 0.3977(2) 0.074 Uiso 1 calc R 1
C10 C 0.5131(3) -0.0544(3) 0.3783(2) 0.0530(6) Uani 1 d . 1
C11 C 0.6388(3) -0.1320(3) 0.3417(2) 0.0698(9) Uani 1 d . 1
H11 H 0.6809(3) -0.2201(3) 0.3651(2) 0.084 Uiso 1 calc R 1
C12 C 0.7006(3) -0.0791(4) 0.2714(2) 0.0736(9) Uani 1 d . 1
H12 H 0.7848(3) -0.1313(4) 0.2468(2) 0.088 Uiso 1 calc R 1
C13 C 0.6380(3) 0.0527(4) 0.2365(2) 0.0689(8) Uani 1 d . 1
H13 H 0.6812(3) 0.0895(4) 0.1898(2) 0.083 Uiso 1 calc R 1
C14 C 0.5121(3) 0.1283(3) 0.2711(2) 0.0592(7) Uani 1 d . 1
H14 H 0.4706(3) 0.2163(3) 0.2472(2) 0.071 Uiso 1 calc R 1
C15 C 0.4452(2) 0.0760(3) 0.3413(2) 0.0467(6) Uani 1 d . 1
C16 C 0.3115(3) 0.1527(2) 0.3821(2) 0.0472(6) Uani 1 d . 1
H16 H 0.3013(3) 0.1394(2) 0.4460(2) 0.057 Uiso 1 calc R 1
C17 C 0.1396(3) 0.3603(3) 0.2046(2) 0.0549(7) Uani 1 d . 1
C18 C 0.2930(4) 0.2568(4) 0.0470(2) 0.0798(10) Uani 1 d D 1
H18A H 0.3231(4) 0.2852(4) -0.0136(2) 0.096 Uiso 1 calc R 1
H18B H 0.3644(4) 0.2399(4) 0.0886(2) 0.096 Uiso 1 calc R 1
C19 C 0.2830(28) 0.1268(19) 0.0415(19) 0.077(6) Uani 0.55 d PD 1
C20 C 0.3657(28) 0.0139(27) 0.0920(19) 0.084(5) Uani 0.55 d PD 1
H20 H 0.4317(28) 0.0159(27) 0.1274(19) 0.101 Uiso 0.55 calc PR 1
C21 C 0.3496(35) -0.1055(23) 0.0897(17) 0.118(8) Uani 0.55 d PD 1
H21 H 0.4057(35) -0.1817(23) 0.1240(17) 0.141 Uiso 0.55 calc PR 1
C22 C 0.2514(25) -0.1115(27) 0.0372(15) 0.134(10) Uani 0.55 d PD 1
H22A H 0.2412(25) -0.1901(27) 0.0355(15) 0.161 Uiso 0.55 calc PR 1
C23 C 0.1693(36) 0.0060(37) -0.0128(20) 0.135(12) Uani 0.55 d PD 1
H23 H 0.1040(36) 0.0045(37) -0.0492(20) 0.162 Uiso 0.55 calc PR 1
C24 C 0.1819(37) 0.1267(33) -0.0100(25) 0.108(8) Uani 0.55 d PD 1
H24 H 0.1237(37) 0.2042(33) -0.0420(25) 0.130 Uiso 0.55 calc PR 1
C25 C -0.1861(3) 0.4270(2) 0.5525(2) 0.0516(6) Uani 1 d . 1
C26 C -0.3167(3) 0.3976(3) 0.7232(2) 0.0649(8) Uani 1 d . 1
H26A H -0.3069(3) 0.3129(3) 0.7067(2) 0.078 Uiso 1 calc R 1
H26B H -0.2383(3) 0.3848(3) 0.7568(2) 0.078 Uiso 1 calc R 1
C27 C -0.4445(3) 0.4547(3) 0.7821(2) 0.0565(7) Uani 1 d . 1
C28 C -0.4506(4) 0.5313(3) 0.8486(2) 0.0737(9) Uani 1 d . 1
H28 H -0.3744(4) 0.5466(3) 0.8579(2) 0.088 Uiso 1 calc R 1
C29 C -0.5657(5) 0.5859(4) 0.9016(3) 0.0954(13) Uani 1 d . 1
H29 H -0.5676(5) 0.6384(4) 0.9461(3) 0.115 Uiso 1 calc R 1
C30 C -0.6769(5) 0.5637(4) 0.8895(3) 0.0958(15) Uani 1 d . 1
H30 H -0.7551(5) 0.6005(4) 0.9262(3) 0.115 Uiso 1 calc R 1
C31 C -0.6758(4) 0.4891(5) 0.8249(3) 0.0986(14) Uani 1 d . 1
H31A H -0.7527(4) 0.4741(5) 0.8171(3) 0.118 Uiso 1 calc R 1
C32 C -0.5582(4) 0.4339(4) 0.7692(3) 0.0829(10) Uani 1 d . 1
H32 H -0.5575(4) 0.3833(4) 0.7238(3) 0.099 Uiso 1 calc R 1
C19A C 0.2563(34) 0.1429(24) 0.0363(24) 0.076(7) Uani 0.45 d PD 2
C20A C 0.3380(34) 0.0178(49) 0.0743(24) 0.097(9) Uani 0.45 d PD 2
H20A H 0.4049(34) 0.0086(49) 0.1135(24) 0.117 Uiso 0.45 calc PR 2
C21A C 0.3234(42) -0.0945(38) 0.0558(21) 0.120(12) Uani 0.45 d PD 2
H21A H 0.3785(42) -0.1793(38) 0.0798(21) 0.144 Uiso 0.45 calc PR 2
C22A C 0.2224(32) -0.0689(32) 0.0001(19) 0.127(11) Uani 0.45 d PD 2
H22A H 0.2110(32) -0.1428(32) -0.0133(19) 0.153 Uiso 0.45 calc PR 2
C23A C 0.1352(47) 0.0466(47) -0.0392(27) 0.139(14) Uani 0.45 d PD 2
H23A H 0.0650(47) 0.0530(47) -0.0743(27) 0.167 Uiso 0.45 calc PR 2
C24A C 0.1577(41) 0.1555(41) -0.0236(31) 0.111(10) Uani 0.45 d PD 2
H24A H 0.1066(41) 0.2381(41) -0.0534(31) 0.133 Uiso 0.45 calc PR 2

loop_
_atom_type_symbol
_atom_type_description
_atom_type_scat_dispersion_real
_atom_type_scat_dispersion_imag
_atom_type_scat_source
C C 0.0033 0.0016 'International Tables Vol C Tables 4.2.6.8 and 6.1.1.4'
H H 0.0000 0.0000 'International Tables Vol C Tables 4.2.6.8 and 6.1.1.4'
N N 0.0061 0.0033 'International Tables Vol C Tables 4.2.6.8 and 6.1.1.4'
O O 0.0106 0.0060 'International Tables Vol C Tables 4.2.6.8 and 6.1.1.4'
S S 0.1246 0.1234 'International Tables Vol C Tables 4.2.6.8 and 6.1.1.4'
Pd Pd -0.9988 1.0072 'International Tables Vol C Tables 4.2.6.8 and 6.1.1.4'

loop_
_geom_angle_atom_site_label_1
_geom_angle_atom_site_label_2
_geom_angle_atom_site_label_3
_geom_angle
_geom_angle_site_symmetry_1
_geom_angle_site_symmetry_3
_geom_angle_publ_flag
N1 Pd1 N2 103.28(8) . . ?
N1 Pd1 S1 83.29(6) . . ?
N2 Pd1 S1 173.23(6) . . ?
N1 Pd1 S2 170.68(6) . . ?
N2 Pd1 S2 82.75(6) . . ?
S1 Pd1 S2 90.94(3) . . ?
C25 S1 Pd1 96.76(9) . . ?
C17 S2 Pd1 94.93(9) . . ?
C25 S3 C26 103.16(13) . . ?
C17 S4 C18 103.46(15) . . ?
C7 O1 C8 119.2(2) . . ?
C10 O2 C9 116.9(2) . . ?
C1 N1 N3 115.7(2) . . ?
C1 N1 Pd1 124.4(2) . . ?
N3 N1 Pd1 119.32(14) . . ?
C16 N2 N4 114.5(2) . . ?
C16 N2 Pd1 128.0(2) . . ?
N4 N2 Pd1 117.38(14) . . ?
C25 N3 N1 113.1(2) . . ?
C17 N4 N2 112.2(2) . . ?
N1 C1 C2 132.2(2) . . ?
C3 C2 C7 117.1(2) . . ?
C3 C2 C1 127.0(2) . . ?
C7 C2 C1 115.8(2) . . ?
C4 C3 C2 121.3(3) . . ?
C5 C4 C3 120.5(3) . . ?
C4 C5 C6 120.4(3) . . ?
C5 C6 C7 120.0(3) . . ?
O1 C7 C6 123.0(2) . . ?
O1 C7 C2 116.2(2) . . ?
C6 C7 C2 120.8(3) . . ?
O1 C8 C9 107.1(2) . . ?
O2 C9 C8 108.2(2) . . ?
O2 C10 C11 122.3(3) . . ?
O2 C10 C15 116.7(2) . . ?
C11 C10 C15 120.9(3) . . ?
C12 C11 C10 120.1(3) . . ?
C11 C12 C13 120.0(3) . . ?
C14 C13 C12 119.8(3) . . ?
C13 C14 C15 121.4(3) . . ?
C14 C15 C10 117.6(2) . . ?
C14 C15 C16 123.7(2) . . ?
C10 C15 C16 118.5(2) . . ?
N2 C16 C15 127.5(2) . . ?
N4 C17 S2 127.8(2) . . ?
N4 C17 S4 119.0(2) . . ?
S2 C17 S4 113.2(2) . . ?
C19 C18 S4 120.1(11) . . ?
C20 C19 C24 121.2(24) . . ?
C20 C19 C18 120.4(18) . . ?
C24 C19 C18 118.2(20) . . ?
C19 C20 C21 119.5(24) . . ?
C22 C21 C20 121.5(23) . . ?
C21 C22 C23 117.0(25) . . ?
C22 C23 C24 122.4(25) . . ?
C19 C24 C23 118.4(25) . . ?
N3 C25 S1 126.9(2) . . ?
N3 C25 S3 119.5(2) . . ?
S1 C25 S3 113.52(14) . . ?
C27 C26 S3 107.7(2) . . ?
C28 C27 C32 118.2(3) . . ?
C28 C27 C26 120.5(3) . . ?
C32 C27 C26 121.2(3) . . ?
C29 C28 C27 121.6(4) . . ?
C30 C29 C28 119.9(4) . . ?
C31 C30 C29 120.6(4) . . ?
C30 C31 C32 119.9(4) . . ?
C27 C32 C31 119.8(4) . . ?
C20A C19A C24A 118.5(31) . . ?
C19A C20A C21A 122.2(29) . . ?
C22A C21A C20A 113.6(34) . . ?
C21A C22A C23A 130.0(45) . . ?
C22A C23A C24A 114.8(35) . . ?
C23A C24A C19A 120.7(32) . . ?

loop_
_geom_bond_atom_site_label_1
_geom_bond_atom_site_label_2
_geom_bond_distance
_geom_bond_site_symmetry_2
_geom_bond_publ_flag
Pd1 N1 2.079(2) . ?
Pd1 N2 2.086(2) . ?
Pd1 S1 2.2541(7) . ?
Pd1 S2 2.2677(7) . ?
S1 C25 1.727(3) . ?
S2 C17 1.732(3) . ?
S3 C25 1.750(3) . ?
S3 C26 1.811(3) . ?
S4 C17 1.757(3) . ?
S4 C18 1.820(4) . ?
O1 C7 1.362(3) . ?
O1 C8 1.412(3) . ?
O2 C10 1.376(3) . ?
O2 C9 1.415(3) . ?
N1 C1 1.296(3) . ?
N1 N3 1.400(3) . ?
N2 C16 1.288(3) . ?
N2 N4 1.415(3) . ?
N3 C25 1.294(3) . ?
N4 C17 1.286(3) . ?
C1 C2 1.453(3) . ?
C2 C3 1.391(4) . ?
C2 C7 1.409(3) . ?
C3 C4 1.381(4) . ?
C4 C5 1.364(4) . ?
C5 C6 1.366(4) . ?
C6 C7 1.390(4) . ?
C8 C9 1.490(4) . ?
C10 C11 1.387(4) . ?
C10 C15 1.393(4) . ?
C11 C12 1.364(5) . ?
C12 C13 1.390(5) . ?
C13 C14 1.372(4) . ?
C14 C15 1.392(4) . ?
C15 C16 1.468(3) . ?
C18 C19 1.51(2) . ?
C19 C20 1.37(3) . ?
C19 C24 1.39(3) . ?
C20 C21 1.41(4) . ?
C21 C22 1.40(4) . ?
C22 C23 1.40(4) . ?
C23 C24 1.41(4) . ?
C26 C27 1.507(4) . ?
C27 C28 1.365(4) . ?
C27 C32 1.371(5) . ?
C28 C29 1.362(5) . ?
C29 C30 1.351(7) . ?
C30 C31 1.343(6) . ?
C31 C32 1.403(6) . ?
C19A C20A 1.38(4) . ?
C19A C24A 1.40(4) . ?
C20A C21A 1.39(5) . ?
C21A C22A 1.34(4) . ?
C22A C23A 1.34(4) . ?
C23A C24A 1.38(5) . ?

loop_
_geom_torsion_atom_site_label_1
_geom_torsion_atom_site_label_2
_geom_torsion_atom_site_label_3
_geom_torsion_atom_site_label_4
_geom_torsion
_geom_torsion_site_symmetry_1
_geom_torsion_site_symmetry_2
_geom_torsion_site_symmetry_3
_geom_torsion_site_symmetry_4
_geom_torsion_publ_flag
N1 Pd1 S1 C25 5.16(11) . . . . ?
N2 Pd1 S1 C25 -161.0(5) . . . . ?
S2 Pd1 S1 C25 177.83(10) . . . . ?
N1 Pd1 S2 C17 -115.1(4) . . . . ?
N2 Pd1 S2 C17 15.87(11) . . . . ?
S1 Pd1 S2 C17 -166.59(10) . . . . ?
N2 Pd1 N1 C1 -18.0(2) . . . . ?
S1 Pd1 N1 C1 163.6(2) . . . . ?
S2 Pd1 N1 C1 111.6(4) . . . . ?
N2 Pd1 N1 N3 170.6(2) . . . . ?
S1 Pd1 N1 N3 -7.7(2) . . . . ?
S2 Pd1 N1 N3 -59.7(5) . . . . ?
N1 Pd1 N2 C16 -33.1(2) . . . . ?
S1 Pd1 N2 C16 132.7(5) . . . . ?
S2 Pd1 N2 C16 154.1(2) . . . . ?
N1 Pd1 N2 N4 151.5(2) . . . . ?
S1 Pd1 N2 N4 -42.6(7) . . . . ?
S2 Pd1 N2 N4 -21.3(2) . . . . ?
C1 N1 N3 C25 -164.9(2) . . . . ?
Pd1 N1 N3 C25 7.1(3) . . . . ?
C16 N2 N4 C17 -158.7(2) . . . . ?
Pd1 N2 N4 C17 17.3(3) . . . . ?
N3 N1 C1 C2 -3.1(4) . . . . ?
Pd1 N1 C1 C2 -174.7(2) . . . . ?
N1 C1 C2 C3 1.4(5) . . . . ?
N1 C1 C2 C7 -176.7(3) . . . . ?
C7 C2 C3 C4 0.4(5) . . . . ?
C1 C2 C3 C4 -177.7(3) . . . . ?
C2 C3 C4 C5 0.4(6) . . . . ?
C3 C4 C5 C6 -0.3(6) . . . . ?
C4 C5 C6 C7 -0.7(5) . . . . ?
C8 O1 C7 C6 -25.5(4) . . . . ?
C8 O1 C7 C2 157.2(2) . . . . ?
C5 C6 C7 O1 -175.7(3) . . . . ?
C5 C6 C7 C2 1.5(4) . . . . ?
C3 C2 C7 O1 176.0(3) . . . . ?
C1 C2 C7 O1 -5.7(4) . . . . ?
C3 C2 C7 C6 -1.3(4) . . . . ?
C1 C2 C7 C6 176.9(3) . . . . ?
C7 O1 C8 C9 -162.6(3) . . . . ?
C10 O2 C9 C8 -171.8(2) . . . . ?
O1 C8 C9 O2 59.0(3) . . . . ?
C9 O2 C10 C11 -54.8(4) . . . . ?
C9 O2 C10 C15 129.0(3) . . . . ?
O2 C10 C11 C12 -172.8(3) . . . . ?
C15 C10 C11 C12 3.2(5) . . . . ?
C10 C11 C12 C13 0.2(6) . . . . ?
C11 C12 C13 C14 -1.9(5) . . . . ?
C12 C13 C14 C15 0.3(5) . . . . ?
C13 C14 C15 C10 2.9(4) . . . . ?
C13 C14 C15 C16 178.9(3) . . . . ?
O2 C10 C15 C14 171.6(3) . . . . ?
C11 C10 C15 C14 -4.7(4) . . . . ?
O2 C10 C15 C16 -4.7(4) . . . . ?
C11 C10 C15 C16 179.1(3) . . . . ?
N4 N2 C16 C15 2.2(4) . . . . ?
Pd1 N2 C16 C15 -173.3(2) . . . . ?
C14 C15 C16 N2 43.3(4) . . . . ?
C10 C15 C16 N2 -140.7(3) . . . . ?
N2 N4 C17 S2 0.7(4) . . . . ?
N2 N4 C17 S4 -179.6(2) . . . . ?
Pd1 S2 C17 N4 -15.1(3) . . . . ?
Pd1 S2 C17 S4 165.27(14) . . . . ?
C18 S4 C17 N4 -4.5(3) . . . . ?
C18 S4 C17 S2 175.2(2) . . . . ?
C17 S4 C18 C19 79.4(12) . . . . ?
S4 C18 C19 C20 -121.6(17) . . . . ?
S4 C18 C19 C24 53.6(28) . . . . ?
C24 C19 C20 C21 1.5(25) . . . . ?
C18 C19 C20 C21 176.5(25) . . . . ?
C19 C20 C21 C22 0.0(23) . . . . ?
C20 C21 C22 C23 -0.3(30) . . . . ?
C21 C22 C23 C24 -1.0(33) . . . . ?
C20 C19 C24 C23 -2.8(38) . . . . ?
C18 C19 C24 C23 -177.9(23) . . . . ?
C22 C23 C24 C19 2.5(39) . . . . ?
N1 N3 C25 S1 -1.4(4) . . . . ?
N1 N3 C25 S3 175.5(2) . . . . ?
Pd1 S1 C25 N3 -4.0(3) . . . . ?
Pd1 S1 C25 S3 178.98(13) . . . . ?
C26 S3 C25 N3 0.9(3) . . . . ?
C26 S3 C25 S1 178.2(2) . . . . ?
C25 S3 C26 C27 -173.3(2) . . . . ?
S3 C26 C27 C28 -92.1(3) . . . . ?
S3 C26 C27 C32 86.5(3) . . . . ?
C32 C27 C28 C29 0.3(5) . . . . ?
C26 C27 C28 C29 178.9(3) . . . . ?
C27 C28 C29 C30 0.6(6) . . . . ?
C28 C29 C30 C31 -0.6(6) . . . . ?
C29 C30 C31 C32 -0.2(6) . . . . ?
C28 C27 C32 C31 -1.0(5) . . . . ?
C26 C27 C32 C31 -179.6(3) . . . . ?
C30 C31 C32 C27 1.0(6) . . . . ?
C24A C19A C20A C21A -1.0(29) . . . . ?
C19A C20A C21A C22A -1.3(27) . . . . ?
C20A C21A C22A C23A -0.2(47) . . . . ?
C21A C22A C23A C24A 3.8(56) . . . . ?
C22A C23A C24A C19A -5.9(51) . . . . ?
C20A C19A C24A C23A 4.8(46) . . . . ?
